data_4022010
loop_
_publ_author_name
'Weimin Lin'
'Nancy Tryder'
'Fan Su'
'Charles K. Zercher'
'Jerry P. Jasinski'
'Ray J. Butcher'

_publ_contact_author_address
;
Department of Chemistry
Keene State College
229 Main Street
Keene, New Hampshirte 03435-2001 USA
;
_publ_contact_author_email jjasinski@keene.edu
_publ_contact_author_fax '603 358-2897'
_publ_contact_author_name 'Jerry P. Jasinski'
_publ_contact_author_phone '603 358-2563'
_publ_section_title
;
 Stereocontrolled Formation of Ketomethylene Isosteres through
 Tandem Chain Extension Reactions
;
_journal_name_full 'Journal of Organic Chemistry'
_journal_page_first 8140
_journal_page_last 8145
_journal_paper_doi 10.1021/jo061184o
_journal_volume 71
_journal_year 2006
_chemical_absolute_configuration unk
_chemical_formula_moiety 'C18 H22 N5 O7 '
_chemical_formula_sum 'C18 H22 N5 O7'
_chemical_formula_weight 420.40
_space_group_IT_number 4
_symmetry_cell_setting monoclinic
_symmetry_space_group_name_Hall 'P 2yb'
_symmetry_space_group_name_H-M 'P 1 21 1'
_audit_creation_date 2006-07-02
_audit_creation_method 'by CrystalStructure 3.7.0'
_cell_angle_alpha 90.29(2)
_cell_angle_beta 112.06(3)
_cell_angle_gamma 89.876(9)
_cell_formula_units_Z 2
_cell_length_a 8.384(4)
_cell_length_b 20.291(5)
_cell_length_c 6.443(4)
_cell_measurement_reflns_used 3495
_cell_measurement_temperature 295.1
_cell_measurement_theta_max 26.4
_cell_measurement_theta_min 2.0
_cell_volume 1015.8(8)
_computing_cell_refinement PROCESS
_computing_data_collection PROCESS
_computing_data_reduction CrystalStructure
_computing_molecular_graphics 'CrystalStructure 3.7.0'
_computing_publication_material 'CrystalStructure 3.7.0'
_computing_structure_refinement CRYSTALS
_computing_structure_solution SIR92
_diffrn_detector_area_resol_mean 10.00
_diffrn_measured_fraction_theta_full 1.000
_diffrn_measured_fraction_theta_max 1.000
_diffrn_measurement_device_type 'Rigaku RAXIS-RAPID'
_diffrn_measurement_method \w
_diffrn_radiation_type 'Mo K\a'
_diffrn_radiation_wavelength 0.71070
_diffrn_reflns_av_R_equivalents 0.105
_diffrn_reflns_limit_h_max 10
_diffrn_reflns_limit_h_min -10
_diffrn_reflns_limit_k_max 25
_diffrn_reflns_limit_k_min -25
_diffrn_reflns_limit_l_max 7
_diffrn_reflns_limit_l_min -8
_diffrn_reflns_number 14789
_diffrn_reflns_theta_full 26.37
_diffrn_reflns_theta_max 26.37
_exptl_absorpt_coefficient_mu 0.107
_exptl_absorpt_correction_T_max 0.979
_exptl_absorpt_correction_T_min 0.978
_exptl_absorpt_correction_type psi-scan
_exptl_absorpt_process_details '(North, Phillips & Mathews, 1968)'
_exptl_crystal_colour colorless
_exptl_crystal_density_diffrn 1.374
_exptl_crystal_density_method 'not measured'
_exptl_crystal_description prism
_exptl_crystal_F_000 442.00
_exptl_crystal_size_max 0.20
_exptl_crystal_size_mid 0.20
_exptl_crystal_size_min 0.20
_refine_diff_density_max 0.46
_refine_diff_density_min -0.33
_refine_ls_abs_structure_details 'Flack, H. D. (1983), Acta Cryst. A39, 876-881.  1982 Friedel Pairs'
_refine_ls_abs_structure_Flack 1(3)
_refine_ls_extinction_coef 251(10)
_refine_ls_extinction_method 'Larson (1970) Crystallographic Computing eq. 22'
_refine_ls_goodness_of_fit_ref 1.127
_refine_ls_hydrogen_treatment refall
_refine_ls_number_parameters 295
_refine_ls_number_reflns 2196
_refine_ls_R_factor_gt 0.0428
_refine_ls_shift/su_max 0.0001
_refine_ls_structure_factor_coef Fsqd
_refine_ls_weighting_details
;
    Chebychev polynomial with 3 parameters (Carruthers & Watkin, 1979)
    8767.1400    12276.1000    3857.8000
;
_refine_ls_weighting_scheme calc
_refine_ls_wR_factor_ref 0.0614
_reflns_number_gt 2196
_reflns_number_total 4127
_reflns_threshold_expression F^2^>2.0\s(F^2^)
_cod_data_source_file jo061184osi20060706_041400.cif
_cod_original_sg_symbol_H-M 'P 21'
_cod_original_formula_sum 'C18 H22 N5 O7 '
_cod_database_code 4022010

loop_
_symmetry_equiv_pos_site_id
_symmetry_equiv_pos_as_xyz
1 +X,+Y,+Z
2 -X,1/2+Y,-Z

loop_
_atom_site_label
_atom_site_type_symbol
_atom_site_fract_x
_atom_site_fract_y
_atom_site_fract_z
_atom_site_U_iso_or_equiv
_atom_site_adp_type
_atom_site_occupancy
_atom_site_symmetry_multiplicity
_atom_site_calc_flag
_atom_site_refinement_flags
O(1) O 0.7971(3) 0.51873(17) 0.5207(5) 0.0778(10) Uani 1.00 1 d .
O(2) O 0.5298(4) 0.47904(16) 0.3741(5) 0.0749(10) Uani 1.00 1 d .
O(3) O 0.4666(2) 0.63361(13) 0.2166(3) 0.0476(7) Uani 1.00 1 d .
O(4) O 0.8874(4) 0.72095(19) 1.5684(4) 0.0910(11) Uani 1.00 1 d .
O(5) O 1.0402(4) 0.80712(19) 1.5817(4) 0.0852(10) Uani 1.00 1 d .
O(6) O 0.7687(3) 0.90792(17) 0.6144(4) 0.0675(9) Uani 1.00 1 d .
O(7) O 0.9267(4) 0.94249(17) 0.9445(5) 0.0912(11) Uani 1.00 1 d .
N(1) N 0.4155(3) 0.59840(13) 0.5165(4) 0.0441(8) Uani 1.00 1 d .
N(2) N 0.4198(3) 0.76754(13) 0.4528(4) 0.0474(9) Uani 1.00 1 d .
N(3) N 0.5390(3) 0.81579(14) 0.5701(4) 0.0489(9) Uani 1.00 1 d .
N(4) N 0.8245(4) 0.90262(16) 0.8198(6) 0.0578(11) Uani 1.00 1 d .
N(5) N 0.9242(4) 0.76858(19) 1.4826(5) 0.0601(11) Uani 1.00 1 d .
C(1) C 0.8550(7) 0.4658(2) 0.4189(8) 0.107(2) Uani 1.00 1 d .
C(2) C 0.6291(5) 0.5193(2) 0.4846(6) 0.0527(12) Uani 1.00 1 d .
C(3) C 0.5924(4) 0.57402(17) 0.6187(5) 0.0470(11) Uani 1.00 1 d .
C(4) C 0.5967(5) 0.5466(2) 0.8462(6) 0.0631(12) Uani 1.00 1 d .
C(5) C 0.4101(5) 0.5289(2) 0.8030(5) 0.0612(13) Uani 1.00 1 d .
C(6) C 0.3114(4) 0.5840(2) 0.6512(6) 0.0572(12) Uani 1.00 1 d .
C(7) C 0.3686(4) 0.63178(17) 0.3216(5) 0.0408(9) Uani 1.00 1 d .
C(8) C 0.1954(4) 0.66631(17) 0.2344(5) 0.0458(10) Uani 1.00 1 d .
C(9) C 0.0590(4) 0.6196(2) 0.0783(6) 0.0678(13) Uani 1.00 1 d .
C(10) C 0.2071(4) 0.72898(17) 0.1143(5) 0.0482(10) Uani 1.00 1 d .
C(11) C 0.3277(4) 0.78092(17) 0.2463(5) 0.0449(10) Uani 1.00 1 d .
C(12) C 0.3354(5) 0.84322(18) 0.1300(6) 0.0633(13) Uani 1.00 1 d .
C(13) C 0.6355(4) 0.80344(17) 0.7910(5) 0.0408(10) Uani 1.00 1 d .
C(14) C 0.6039(4) 0.74850(18) 0.9016(5) 0.0498(11) Uani 1.00 1 d .
C(15) C 0.6977(4) 0.73729(18) 1.1271(5) 0.0504(11) Uani 1.00 1 d .
C(16) C 0.8238(4) 0.78150(18) 1.2446(5) 0.0435(10) Uani 1.00 1 d .
C(17) C 0.8592(4) 0.83609(17) 1.1453(5) 0.0471(11) Uani 1.00 1 d .
C(18) C 0.7682(4) 0.84697(18) 0.9195(5) 0.0445(10) Uani 1.00 1 d .
H(1) H 0.5161 0.7183 0.8199 0.058 Uiso 1.00 1 c R
H(2) H 0.6750 0.6996 1.1984 0.060 Uiso 1.00 1 c R
H(3) H 0.9468 0.8659 1.2308 0.054 Uiso 1.00 1 c R
H(4) H 0.2560 0.8741 0.1477 0.071 Uiso 1.00 1 c R
H(5) H 0.3065 0.8344 -0.0248 0.071 Uiso 1.00 1 c R
H(6) H 0.4484 0.8610 0.1923 0.072 Uiso 1.00 1 c R
H(7) H 0.0515 0.6258 -0.0711 0.075 Uiso 1.00 1 c R
H(8) H -0.0495 0.6289 0.0870 0.075 Uiso 1.00 1 c R
H(9) H 0.0906 0.5754 0.1220 0.075 Uiso 1.00 1 c R
H(10) H 0.2409 0.7169 -0.0060 0.053 Uiso 1.00 1 c R
H(11) H 0.0954 0.7480 0.0563 0.053 Uiso 1.00 1 c R
H(12) H 0.1641 0.6774 0.3575 0.055 Uiso 1.00 1 c R
H(13) H 0.6681 0.5087 0.8890 0.072 Uiso 1.00 1 c R
H(14) H 0.6371 0.5792 0.9607 0.072 Uiso 1.00 1 c R
H(15) H 0.3809 0.4872 0.7309 0.073 Uiso 1.00 1 c R
H(16) H 0.3890 0.5285 0.9379 0.074 Uiso 1.00 1 c R
H(17) H 0.1993 0.5698 0.5578 0.071 Uiso 1.00 1 c R
H(18) H 0.3029 0.6214 0.7354 0.071 Uiso 1.00 1 c R
H(19) H 0.8904 0.4301 0.5211 0.134 Uiso 1.00 1 c R
H(20) H 0.9493 0.4801 0.3829 0.134 Uiso 1.00 1 c R
H(21) H 0.7639 0.4518 0.2862 0.134 Uiso 1.00 1 c R
H(22) H 0.6731 0.6088 0.6419 0.053 Uiso 1.00 1 c R

loop_
_atom_site_aniso_label
_atom_site_aniso_U_11
_atom_site_aniso_U_22
_atom_site_aniso_U_33
_atom_site_aniso_U_12
_atom_site_aniso_U_13
_atom_site_aniso_U_23
O(1) 0.0532(18) 0.094(2) 0.085(2) 0.0213(17) 0.0242(15) -0.0023(17)
O(2) 0.085(2) 0.0595(19) 0.081(2) -0.0074(17) 0.0321(18) -0.0179(17)
O(3) 0.0467(14) 0.0536(16) 0.0478(14) -0.0001(12) 0.0237(12) -0.0000(12)
O(4) 0.098(2) 0.104(2) 0.0505(17) -0.026(2) 0.0039(16) 0.0245(18)
O(5) 0.084(2) 0.090(2) 0.0532(17) -0.022(2) -0.0073(15) 0.0016(16)
O(6) 0.0677(18) 0.076(2) 0.0578(17) -0.0031(15) 0.0217(14) 0.0220(15)
O(7) 0.104(2) 0.077(2) 0.077(2) -0.046(2) 0.0158(19) 0.0026(17)
N(1) 0.0477(18) 0.0484(18) 0.0389(16) 0.0062(14) 0.0193(14) 0.0069(14)
N(2) 0.0559(18) 0.0406(18) 0.0394(17) 0.0017(15) 0.0106(15) -0.0018(14)
N(3) 0.0526(19) 0.0463(19) 0.0390(16) -0.0031(15) 0.0071(14) -0.0073(14)
N(4) 0.056(2) 0.048(2) 0.072(2) -0.0025(17) 0.0270(18) 0.0058(19)
N(5) 0.062(2) 0.068(2) 0.0420(19) 0.0008(19) 0.0103(18) -0.0011(18)
C(1) 0.117(4) 0.126(4) 0.092(3) 0.073(3) 0.057(3) 0.023(3)
C(2) 0.059(2) 0.050(2) 0.048(2) 0.011(2) 0.0183(19) 0.0078(19)
C(3) 0.044(2) 0.043(2) 0.046(2) 0.0082(16) 0.0087(17) 0.0007(16)
C(4) 0.079(3) 0.059(2) 0.041(2) 0.016(2) 0.011(2) 0.0025(19)
C(5) 0.098(3) 0.049(2) 0.037(2) -0.010(2) 0.026(2) 0.0040(18)
C(6) 0.059(2) 0.072(2) 0.047(2) -0.008(2) 0.026(2) -0.001(2)
C(7) 0.0432(19) 0.039(2) 0.0369(18) -0.0032(17) 0.0112(16) -0.0072(16)
C(8) 0.048(2) 0.052(2) 0.0380(19) 0.0015(17) 0.0169(16) -0.0074(16)
C(9) 0.049(2) 0.066(2) 0.072(2) -0.004(2) 0.004(2) -0.001(2)
C(10) 0.046(2) 0.047(2) 0.040(2) 0.0127(18) 0.0030(16) -0.0024(17)
C(11) 0.050(2) 0.044(2) 0.037(2) 0.0113(16) 0.0121(17) 0.0056(16)
C(12) 0.084(3) 0.044(2) 0.049(2) 0.002(2) 0.011(2) 0.0039(19)
C(13) 0.045(2) 0.042(2) 0.0338(18) -0.0023(17) 0.0124(16) -0.0019(16)
C(14) 0.052(2) 0.048(2) 0.044(2) -0.0098(19) 0.0118(18) -0.0059(18)
C(15) 0.062(2) 0.048(2) 0.039(2) -0.005(2) 0.0166(18) 0.0025(18)
C(16) 0.046(2) 0.050(2) 0.0339(18) 0.0002(17) 0.0141(16) -0.0013(16)
C(17) 0.043(2) 0.047(2) 0.046(2) -0.0018(17) 0.0099(18) -0.0100(17)
C(18) 0.049(2) 0.040(2) 0.046(2) -0.0026(17) 0.0190(18) 0.0011(16)

loop_
_atom_type_symbol
_atom_type_description
_atom_type_scat_dispersion_real
_atom_type_scat_dispersion_imag
_atom_type_scat_source
C C 0.003 0.002
;
International Tables for Crystallography
(1992, Vol. C, Tables 4.2.6.8 and 6.1.1.4)
;
H H 0.000 0.000
;
International Tables for Crystallography
(1992, Vol. C, Table 6.1.1.4)
;
N N 0.006 0.003
;
International Tables for Crystallography
(1992, Vol. C, Tables 4.2.6.8 and 6.1.1.4)
;
O O 0.011 0.006
;
International Tables for Crystallography
(1992, Vol. C, Tables 4.2.6.8 and 6.1.1.4)
;

loop_
_geom_angle_atom_site_label_1
_geom_angle_atom_site_label_2
_geom_angle_atom_site_label_3
_geom_angle
C(1) O(1) C(2) 116.1(3)
C(3) N(1) C(6) 112.9(2)
C(3) N(1) C(7) 118.8(3)
C(6) N(1) C(7) 128.3(2)
N(3) N(2) C(11) 115.8(3)
N(2) N(3) C(13) 117.0(2)
O(6) N(4) O(7) 122.2(3)
O(6) N(4) C(18) 119.1(3)
O(7) N(4) C(18) 118.7(3)
O(4) N(5) O(5) 124.1(3)
O(4) N(5) C(16) 118.4(3)
O(5) N(5) C(16) 117.5(3)
O(1) C(2) O(2) 123.5(4)
O(1) C(2) C(3) 109.5(3)
O(2) C(2) C(3) 126.8(4)
N(1) C(3) C(2) 112.4(2)
N(1) C(3) C(4) 102.0(3)
C(2) C(3) C(4) 109.8(3)
C(3) C(4) C(5) 104.7(2)
C(4) C(5) C(6) 102.4(3)
N(1) C(6) C(5) 103.3(3)
O(3) C(7) N(1) 120.0(3)
O(3) C(7) C(8) 121.1(3)
N(1) C(7) C(8) 118.9(3)
C(7) C(8) C(9) 109.4(3)
C(7) C(8) C(10) 110.0(3)
C(9) C(8) C(10) 111.1(2)
C(8) C(10) C(11) 117.7(2)
N(2) C(11) C(10) 116.9(3)
N(2) C(11) C(12) 125.4(3)
C(10) C(11) C(12) 117.6(2)
N(3) C(13) C(14) 121.7(2)
N(3) C(13) C(18) 121.2(3)
C(14) C(13) C(18) 117.1(2)
C(13) C(14) C(15) 121.7(3)
C(14) C(15) C(16) 118.9(3)
N(5) C(16) C(15) 118.5(3)
N(5) C(16) C(17) 119.6(3)
C(15) C(16) C(17) 121.9(3)
C(16) C(17) C(18) 119.5(3)
N(4) C(18) C(13) 122.5(3)
N(4) C(18) C(17) 116.5(3)
C(13) C(18) C(17) 120.9(3)
O(1) C(1) H(19) 109.1
O(1) C(1) H(20) 109.6
O(1) C(1) H(21) 109.7
H(19) C(1) H(20) 109.5
H(19) C(1) H(21) 109.5
H(20) C(1) H(21) 109.5
N(1) C(3) H(22) 111.1
C(2) C(3) H(22) 110.5
C(4) C(3) H(22) 110.9
C(3) C(4) H(13) 110.8
C(3) C(4) H(14) 110.9
C(5) C(4) H(13) 110.5
C(5) C(4) H(14) 110.4
H(13) C(4) H(14) 109.5
C(4) C(5) H(15) 111.1
C(4) C(5) H(16) 111.4
C(6) C(5) H(15) 111.4
C(6) C(5) H(16) 110.9
H(15) C(5) H(16) 109.5
N(1) C(6) H(17) 110.6
N(1) C(6) H(18) 111.2
C(5) C(6) H(17) 110.9
C(5) C(6) H(18) 111.2
H(17) C(6) H(18) 109.5
C(7) C(8) H(12) 108.9
C(9) C(8) H(12) 108.6
C(10) C(8) H(12) 108.8
C(8) C(9) H(7) 109.3
C(8) C(9) H(8) 109.6
C(8) C(9) H(9) 109.5
H(7) C(9) H(8) 109.5
H(7) C(9) H(9) 109.5
H(8) C(9) H(9) 109.5
C(8) C(10) H(10) 107.4
C(8) C(10) H(11) 107.5
C(11) C(10) H(10) 107.4
C(11) C(10) H(11) 107.3
H(10) C(10) H(11) 109.5
C(11) C(12) H(4) 109.6
C(11) C(12) H(5) 109.3
C(11) C(12) H(6) 109.6
H(4) C(12) H(5) 109.5
H(4) C(12) H(6) 109.5
H(5) C(12) H(6) 109.5
C(13) C(14) H(1) 119.1
C(15) C(14) H(1) 119.2
C(14) C(15) H(2) 120.3
C(16) C(15) H(2) 120.8
C(16) C(17) H(3) 120.1
C(18) C(17) H(3) 120.4

loop_
_geom_bond_atom_site_label_1
_geom_bond_atom_site_label_2
_geom_bond_distance
O(1) C(1) 1.434(7)
O(1) C(2) 1.341(5)
O(2) C(2) 1.192(4)
O(3) C(7) 1.247(4)
O(4) N(5) 1.214(5)
O(5) N(5) 1.224(4)
O(6) N(4) 1.232(4)
O(7) N(4) 1.229(4)
N(1) C(3) 1.464(4)
N(1) C(6) 1.473(5)
N(1) C(7) 1.351(4)
N(2) N(3) 1.398(4)
N(2) C(11) 1.293(4)
N(3) C(13) 1.372(3)
N(4) C(18) 1.465(5)
N(5) C(16) 1.469(4)
C(2) C(3) 1.504(5)
C(3) C(4) 1.558(5)
C(4) C(5) 1.525(6)
C(5) C(6) 1.513(5)
C(7) C(8) 1.518(4)
C(8) C(9) 1.533(4)
C(8) C(10) 1.513(5)
C(10) C(11) 1.484(4)
C(11) C(12) 1.488(5)
C(13) C(14) 1.405(5)
C(13) C(18) 1.419(4)
C(14) C(15) 1.386(4)
C(15) C(16) 1.375(4)
C(16) C(17) 1.372(5)
C(17) C(18) 1.384(4)
C(1) H(19) 0.950
C(1) H(20) 0.950
C(1) H(21) 0.950
C(3) H(22) 0.950
C(4) H(13) 0.950
C(4) H(14) 0.950
C(5) H(15) 0.950
C(5) H(16) 0.950
C(6) H(17) 0.950
C(6) H(18) 0.950
C(8) H(12) 0.950
C(9) H(7) 0.950
C(9) H(8) 0.950
C(9) H(9) 0.950
C(10) H(10) 0.950
C(10) H(11) 0.950
C(12) H(4) 0.950
C(12) H(5) 0.950
C(12) H(6) 0.950
C(14) H(1) 0.950
C(15) H(2) 0.950
C(17) H(3) 0.950

loop_
_geom_contact_atom_site_label_1
_geom_contact_atom_site_label_2
_geom_contact_distance
_geom_contact_site_symmetry_2
O(1) O(2) 2.232(4) .
O(1) C(3) 2.325(5) .
O(2) O(1) 2.232(4) .
O(2) C(1) 2.647(7) .
O(2) C(3) 2.414(4) .
O(3) N(1) 2.251(4) .
O(3) C(3) 2.695(4) .
O(3) C(8) 2.411(4) .
O(3) C(10) 2.800(4) .
O(4) O(5) 2.154(5) .
O(4) C(15) 2.709(4) .
O(4) C(16) 2.309(4) .
O(5) O(4) 2.154(5) .
O(5) C(16) 2.306(4) .
O(5) C(17) 2.713(4) .
O(6) O(7) 2.154(4) .
O(6) N(3) 2.625(4) .
O(6) C(18) 2.328(5) .
O(7) O(6) 2.154(4) .
O(7) C(17) 2.689(5) .
O(7) C(18) 2.321(5) .
N(1) O(3) 2.251(4) .
N(1) C(2) 2.466(5) .
N(1) C(4) 2.348(4) .
N(1) C(5) 2.342(5) .
N(1) C(8) 2.472(3) .
N(2) C(8) 2.780(4) .
N(2) C(10) 2.369(4) .
N(2) C(12) 2.473(4) .
N(2) C(13) 2.361(3) .
N(2) C(14) 2.747(4) .
N(3) O(6) 2.625(4) .
N(3) C(11) 2.281(3) .
N(3) C(12) 2.765(4) .
N(3) C(14) 2.425(4) .
N(3) C(18) 2.431(3) .
N(4) C(13) 2.528(5) .
N(4) C(17) 2.423(5) .
N(5) C(15) 2.446(4) .
N(5) C(17) 2.456(5) .
C(1) O(2) 2.647(7) .
C(1) C(2) 2.355(8) .
C(2) N(1) 2.466(5) .
C(2) C(1) 2.355(8) .
C(2) C(4) 2.504(6) .
C(3) O(1) 2.325(5) .
C(3) O(2) 2.414(4) .
C(3) O(3) 2.695(4) .
C(3) C(5) 2.441(6) .
C(3) C(6) 2.448(5) .
C(3) C(7) 2.424(4) .
C(4) N(1) 2.348(4) .
C(4) C(2) 2.504(6) .
C(4) C(6) 2.369(5) .
C(5) N(1) 2.342(5) .
C(5) C(3) 2.441(6) .
C(6) C(3) 2.448(5) .
C(6) C(4) 2.369(5) .
C(6) C(7) 2.542(5) .
C(7) C(3) 2.424(4) .
C(7) C(6) 2.542(5) .
C(7) C(9) 2.490(4) .
C(7) C(10) 2.483(4) .
C(8) O(3) 2.411(4) .
C(8) N(1) 2.472(3) .
C(8) N(2) 2.780(4) .
C(8) C(11) 2.565(5) .
C(9) C(7) 2.490(4) .
C(9) C(10) 2.512(5) .
C(10) O(3) 2.800(4) .
C(10) N(2) 2.369(4) .
C(10) C(7) 2.483(4) .
C(10) C(9) 2.512(5) .
C(10) C(12) 2.542(5) .
C(11) N(3) 2.281(3) .
C(11) C(8) 2.565(5) .
C(12) N(2) 2.473(4) .
C(12) N(3) 2.765(4) .
C(12) C(10) 2.542(5) .
C(13) N(2) 2.361(3) .
C(13) N(4) 2.528(5) .
C(13) C(15) 2.437(5) .
C(13) C(16) 2.789(4) .
C(13) C(17) 2.438(4) .
C(14) N(2) 2.747(4) .
C(14) N(3) 2.425(4) .
C(14) C(16) 2.378(4) .
C(14) C(17) 2.770(4) .
C(14) C(18) 2.408(5) .
C(15) O(4) 2.709(4) .
C(15) N(5) 2.446(4) .
C(15) C(13) 2.437(5) .
C(15) C(17) 2.401(5) .
C(15) C(18) 2.780(5) .
C(16) O(4) 2.309(4) .
C(16) O(5) 2.306(4) .
C(16) C(13) 2.789(4) .
C(16) C(14) 2.378(4) .
C(16) C(18) 2.381(5) .
C(17) O(5) 2.713(4) .
C(17) O(7) 2.689(5) .
C(17) N(4) 2.423(5) .
C(17) N(5) 2.456(5) .
C(17) C(13) 2.438(4) .
C(17) C(14) 2.770(4) .
C(17) C(15) 2.401(5) .
C(18) O(6) 2.328(5) .
C(18) O(7) 2.321(5) .
C(18) N(3) 2.431(3) .
C(18) C(14) 2.408(5) .
C(18) C(15) 2.780(5) .
C(18) C(16) 2.381(5) .
O(1) H(19) 1.962 .
O(1) H(20) 1.968 .
O(1) H(21) 1.969 .
O(1) H(22) 2.370 .
O(2) H(16) 2.797 55401
O(2) H(21) 2.305 .
O(3) H(2) 2.241 55401
O(3) H(10) 2.545 .
O(3) H(14) 2.779 55401
O(3) H(16) 2.700 55401
O(3) H(22) 2.685 .
O(4) H(2) 2.419 .
O(5) H(3) 2.417 .
O(5) H(5) 2.730 65701
O(5) H(19) 2.702 75702
O(6) H(15) 2.653 65602
O(6) H(20) 2.776 75602
O(7) H(3) 2.374 .
O(7) H(9) 2.727 65602
O(7) H(20) 2.790 75602
N(1) H(12) 2.539 .
N(1) H(14) 2.794 .
N(1) H(15) 2.724 .
N(1) H(17) 2.014 .
N(1) H(18) 2.021 .
N(1) H(22) 2.012 .
N(2) H(1) 2.414 .
N(2) H(6) 2.610 .
N(2) H(12) 2.707 .
N(3) H(1) 2.609 .
N(3) H(6) 2.445 .
N(4) H(3) 2.568 .
N(5) H(2) 2.607 .
N(5) H(3) 2.613 .
C(2) H(13) 2.512 .
C(2) H(19) 2.783 .
C(2) H(21) 2.421 .
C(2) H(22) 2.040 .
C(3) H(13) 2.093 .
C(3) H(14) 2.094 .
C(3) H(15) 2.785 .
C(4) H(15) 2.067 .
C(4) H(16) 2.071 .
C(4) H(18) 2.747 .
C(4) H(22) 2.094 .
C(5) H(13) 2.060 .
C(5) H(14) 2.059 .
C(5) H(17) 2.054 .
C(5) H(18) 2.058 .
C(6) H(12) 2.642 .
C(6) H(14) 2.710 .
C(6) H(15) 2.059 .
C(6) H(16) 2.054 .
C(7) H(9) 2.479 .
C(7) H(10) 2.631 .
C(7) H(12) 2.034 .
C(7) H(17) 2.748 .
C(7) H(22) 2.653 .
C(8) H(7) 2.054 .
C(8) H(8) 2.057 .
C(8) H(9) 2.055 .
C(8) H(10) 2.014 .
C(8) H(11) 2.014 .
C(9) H(10) 2.676 .
C(9) H(11) 2.634 .
C(9) H(12) 2.045 .
C(10) H(5) 2.580 .
C(10) H(7) 2.518 .
C(10) H(12) 2.029 .
C(11) H(4) 2.016 .
C(11) H(5) 2.012 .
C(11) H(6) 2.016 .
C(11) H(10) 1.986 .
C(11) H(11) 1.985 .
C(11) H(12) 2.750 .
C(12) H(10) 2.724 .
C(12) H(11) 2.700 .
C(13) H(1) 2.043 .
C(14) H(2) 2.038 .
C(15) H(1) 2.027 .
C(16) H(2) 2.033 .
C(16) H(3) 2.022 .
C(18) H(3) 2.037 .
H(1) N(2) 2.414 .
H(1) N(3) 2.609 .
H(1) C(13) 2.043 .
H(1) C(15) 2.027 .
H(1) H(2) 2.330 .
H(1) H(18) 2.574 .
H(2) O(3) 2.241 55601
H(2) O(4) 2.419 .
H(2) N(5) 2.607 .
H(2) C(14) 2.038 .
H(2) C(16) 2.033 .
H(2) H(1) 2.330 .
H(3) O(5) 2.417 .
H(3) O(7) 2.374 .
H(3) N(4) 2.568 .
H(3) N(5) 2.613 .
H(3) C(16) 2.022 .
H(3) C(18) 2.037 .
H(3) H(19) 2.110 75702
H(4) C(11) 2.016 .
H(4) H(5) 1.551 .
H(4) H(6) 1.551 .
H(5) O(5) 2.730 45301
H(5) C(10) 2.580 .
H(5) C(11) 2.012 .
H(5) H(4) 1.551 .
H(5) H(6) 1.551 .
H(5) H(10) 2.460 .
H(5) H(11) 2.682 .
H(6) N(2) 2.610 .
H(6) N(3) 2.445 .
H(6) C(11) 2.016 .
H(6) H(4) 1.551 .
H(6) H(5) 1.551 .
H(7) C(8) 2.054 .
H(7) C(10) 2.518 .
H(7) H(8) 1.551 .
H(7) H(9) 1.551 .
H(7) H(10) 2.371 .
H(7) H(11) 2.594 .
H(7) H(12) 2.764 .
H(8) C(8) 2.057 .
H(8) H(7) 1.551 .
H(8) H(9) 1.551 .
H(8) H(11) 2.749 .
H(8) H(12) 2.206 .
H(8) H(14) 2.643 45401
H(9) O(7) 2.724 64602
H(9) C(7) 2.479 .
H(9) C(8) 2.055 .
H(9) H(7) 1.551 .
H(9) H(8) 1.551 .
H(9) H(12) 2.500 .
H(9) H(17) 2.610 .
H(10) O(3) 2.545 .
H(10) C(7) 2.631 .
H(10) C(8) 2.014 .
H(10) C(9) 2.676 .
H(10) C(11) 1.986 .
H(10) C(12) 2.724 .
H(10) H(5) 2.460 .
H(10) H(7) 2.371 .
H(10) H(11) 1.551 .
H(10) H(12) 2.772 .
H(10) H(18) 2.726 55401
H(11) C(8) 2.014 .
H(11) C(9) 2.634 .
H(11) C(11) 1.985 .
H(11) C(12) 2.700 .
H(11) H(5) 2.682 .
H(11) H(7) 2.594 .
H(11) H(8) 2.749 .
H(11) H(10) 1.551 .
H(11) H(12) 2.309 .
H(12) N(1) 2.539 .
H(12) N(2) 2.707 .
H(12) C(6) 2.642 .
H(12) C(7) 2.034 .
H(12) C(9) 2.045 .
H(12) C(10) 2.029 .
H(12) C(11) 2.750 .
H(12) H(7) 2.764 .
H(12) H(8) 2.206 .
H(12) H(9) 2.500 .
H(12) H(10) 2.772 .
H(12) H(11) 2.309 .
H(12) H(17) 2.503 .
H(12) H(18) 2.544 .
H(13) C(2) 2.512 .
H(13) C(3) 2.093 .
H(13) C(5) 2.060 .
H(13) H(14) 1.551 .
H(13) H(15) 2.276 .
H(13) H(16) 2.505 .
H(13) H(21) 2.650 55601
H(13) H(22) 2.597 .
H(14) O(3) 2.779 55601
H(14) N(1) 2.794 .
H(14) C(3) 2.094 .
H(14) C(5) 2.059 .
H(14) C(6) 2.710 .
H(14) H(8) 2.643 65601
H(14) H(13) 1.551 .
H(14) H(16) 2.276 .
H(14) H(18) 2.763 .
H(14) H(22) 2.270 .
H(15) O(6) 2.643 64602
H(15) N(1) 2.724 .
H(15) C(3) 2.785 .
H(15) C(4) 2.067 .
H(15) C(6) 2.059 .
H(15) H(13) 2.276 .
H(15) H(16) 1.551 .
H(15) H(17) 2.260 .
H(16) O(2) 2.797 55601
H(16) O(3) 2.700 55601
H(16) C(4) 2.071 .
H(16) C(6) 2.054 .
H(16) H(13) 2.505 .
H(16) H(14) 2.276 .
H(16) H(15) 1.551 .
H(16) H(17) 2.514 .
H(16) H(18) 2.257 .
H(17) N(1) 2.014 .
H(17) C(5) 2.054 .
H(17) C(7) 2.748 .
H(17) H(9) 2.610 .
H(17) H(12) 2.503 .
H(17) H(15) 2.260 .
H(17) H(16) 2.514 .
H(17) H(18) 1.551 .
H(17) H(20) 2.685 45501
H(18) N(1) 2.021 .
H(18) C(4) 2.747 .
H(18) C(5) 2.058 .
H(18) H(1) 2.574 .
H(18) H(10) 2.726 55601
H(18) H(12) 2.544 .
H(18) H(14) 2.763 .
H(18) H(16) 2.257 .
H(18) H(17) 1.551 .
H(19) O(1) 1.962 .
H(19) O(5) 2.694 74702
H(19) C(2) 2.783 .
H(19) H(3) 2.116 74702
H(19) H(20) 1.551 .
H(19) H(21) 1.551 .
H(20) O(1) 1.968 .
H(20) O(6) 2.771 74602
H(20) O(7) 2.783 74602
H(20) H(17) 2.685 65501
H(20) H(19) 1.551 .
H(20) H(21) 1.551 .
H(21) O(1) 1.969 .
H(21) O(2) 2.305 .
H(21) C(2) 2.421 .
H(21) H(13) 2.650 55401
H(21) H(19) 1.551 .
H(21) H(20) 1.551 .
H(22) O(1) 2.370 .
H(22) O(3) 2.685 .
H(22) N(1) 2.012 .
H(22) C(2) 2.040 .
H(22) C(4) 2.094 .
H(22) C(7) 2.653 .
H(22) H(13) 2.597 .
H(22) H(14) 2.270 .

loop_
_geom_torsion_atom_site_label_1
_geom_torsion_atom_site_label_2
_geom_torsion_atom_site_label_3
_geom_torsion_atom_site_label_4
_geom_torsion
C(1) O(1) C(2) O(2) -0.6(6)
C(1) O(1) C(2) C(3) 174.8(3)
C(3) N(1) C(6) C(5) -19.2(3)
C(6) N(1) C(3) C(2) 113.1(3)
C(6) N(1) C(3) C(4) -4.3(3)
C(3) N(1) C(7) O(3) 9.9(4)
C(3) N(1) C(7) C(8) -170.4(2)
C(7) N(1) C(3) C(2) -68.7(4)
C(7) N(1) C(3) C(4) 173.9(2)
C(6) N(1) C(7) O(3) -172.2(3)
C(6) N(1) C(7) C(8) 7.5(5)
C(7) N(1) C(6) C(5) 162.8(3)
N(3) N(2) C(11) C(10) 176.7(3)
N(3) N(2) C(11) C(12) -2.1(6)
C(11) N(2) N(3) C(13) 178.5(3)
N(2) N(3) C(13) C(14) -6.7(5)
N(2) N(3) C(13) C(18) 175.2(3)
O(6) N(4) C(18) C(13) -8.3(5)
O(6) N(4) C(18) C(17) 167.7(3)
O(7) N(4) C(18) C(13) 172.0(3)
O(7) N(4) C(18) C(17) -12.1(5)
O(4) N(5) C(16) C(15) -3.0(6)
O(4) N(5) C(16) C(17) 178.1(4)
O(5) N(5) C(16) C(15) 177.2(4)
O(5) N(5) C(16) C(17) -1.6(6)
O(1) C(2) C(3) N(1) 152.8(3)
O(1) C(2) C(3) C(4) -94.6(3)
O(2) C(2) C(3) N(1) -32.0(5)
O(2) C(2) C(3) C(4) 80.7(4)
N(1) C(3) C(4) C(5) 26.2(3)
C(2) C(3) C(4) C(5) -93.1(3)
C(3) C(4) C(5) C(6) -38.0(3)
C(4) C(5) C(6) N(1) 34.5(3)
O(3) C(7) C(8) C(9) 88.1(4)
O(3) C(7) C(8) C(10) -34.2(4)
N(1) C(7) C(8) C(9) -91.6(3)
N(1) C(7) C(8) C(10) 146.1(3)
C(7) C(8) C(10) C(11) -61.6(4)
C(9) C(8) C(10) C(11) 177.1(3)
C(8) C(10) C(11) N(2) 2.8(5)
C(8) C(10) C(11) C(12) -178.3(3)
N(3) C(13) C(14) C(15) -177.8(3)
N(3) C(13) C(18) N(4) -7.6(6)
N(3) C(13) C(18) C(17) 176.6(3)
C(14) C(13) C(18) N(4) 174.2(3)
C(14) C(13) C(18) C(17) -1.5(5)
C(18) C(13) C(14) C(15) 0.4(6)
C(13) C(14) C(15) C(16) 0.5(6)
C(14) C(15) C(16) N(5) -179.0(3)
C(14) C(15) C(16) C(17) -0.2(5)
N(5) C(16) C(17) C(18) 177.9(3)
C(15) C(16) C(17) C(18) -0.9(6)
C(16) C(17) C(18) N(4) -174.2(3)
C(16) C(17) C(18) C(13) 1.8(6)
